data_7714795
loop_
_publ_author_name
'Fateev, Sergey A.'
'Kozhevnikova, Vladislava Y.'
'Kuznetsov, Kirill M.'
'Belikova, Daria E.'
'Khrustalev, Victor N.'
'Goodilin, Eugene A.'
'Tarasov, Alexey B.'

_publ_section_title
;
 Optical and scintillation properties of hybrid manganese(II) bromides
 with formamidinium and acetamidinium cations.
;
_journal_issue 6
_journal_name_full 'Dalton transactions (Cambridge, England : 2003)'
_journal_page_first 2722
_journal_page_last 2730
_journal_paper_doi 10.1039/d3dt03452f
_journal_volume 53
_journal_year 2024
_chemical_formula_moiety 'C12 H32 Br2 Mn O4'
_chemical_formula_sum 'C12 H32 Br2 Mn O4'
_chemical_formula_weight 455.12
_space_group_crystal_system monoclinic
_space_group_IT_number 14
_space_group_name_Hall '-P 2ybc'
_space_group_name_H-M_alt 'P 1 21/c 1'
_atom_sites_solution_hydrogens mixed
_atom_sites_solution_primary difmap
_atom_sites_solution_secondary difmap
_audit_creation_method SHELXL-2013
_audit_update_record
;
2023-08-21 deposited with the CCDC.	2023-12-19 downloaded from the CCDC.
;
_cell_angle_alpha 90
_cell_angle_beta 97.3885(12)
_cell_angle_gamma 90
_cell_formula_units_Z 2
_cell_length_a 5.78966(8)
_cell_length_b 10.52718(16)
_cell_length_c 16.74863(19)
_cell_measurement_reflns_used 6400
_cell_measurement_temperature 100(2)
_cell_measurement_theta_max 77.069
_cell_measurement_theta_min 4.938
_cell_volume 1012.33(2)
_computing_cell_refinement 'CrysAlisPro 1.171.41.117a (Rigaku OD, 2021)'
_computing_data_collection 'CrysAlisPro 1.171.41.117a (Rigaku OD, 2021)'
_computing_data_reduction 'CrysAlisPro 1.171.41.117a (Rigaku OD, 2021)'
_computing_molecular_graphics 'SHELXTL (Sheldrick, 2015)'
_computing_publication_material 'SHELXTL (Sheldrick, 2015)'
_computing_structure_refinement 'SHELXL (Sheldrick, 2015)'
_computing_structure_solution 'SHELXT (Sheldrick, 2015)'
_diffrn_ambient_temperature 100(2)
_diffrn_measured_fraction_theta_full 1.000
_diffrn_measured_fraction_theta_max 0.991
_diffrn_measurement_device_type 'XtaLAB Synergy, Dualflex, HyPix'
_diffrn_measurement_method '\f and \w'
_diffrn_radiation_type CuK\a
_diffrn_radiation_wavelength 1.54184
_diffrn_reflns_av_R_equivalents 0.0413
_diffrn_reflns_av_unetI/netI 0.0317
_diffrn_reflns_Laue_measured_fraction_full 1.000
_diffrn_reflns_Laue_measured_fraction_max 0.991
_diffrn_reflns_limit_h_max 7
_diffrn_reflns_limit_h_min -7
_diffrn_reflns_limit_k_max 12
_diffrn_reflns_limit_k_min -13
_diffrn_reflns_limit_l_max 20
_diffrn_reflns_limit_l_min -21
_diffrn_reflns_number 11458
_diffrn_reflns_point_group_measured_fraction_full 1.000
_diffrn_reflns_point_group_measured_fraction_max 0.991
_diffrn_reflns_theta_full 67.684
_diffrn_reflns_theta_max 77.759
_diffrn_reflns_theta_min 4.974
_diffrn_source 'micro-focus sealed X-ray tube'
_exptl_absorpt_coefficient_mu 9.980
_exptl_absorpt_correction_T_max 1.000
_exptl_absorpt_correction_T_min 0.352
_exptl_absorpt_correction_type multi-scan
_exptl_absorpt_process_details
;
CrysAlisPro 1.171.41.117a (Rigaku Oxford Diffraction, 2021)
Empirical absorption correction using spherical harmonics,
implemented in SCALE3 ABSPACK scaling algorithm.
;
_exptl_crystal_colour colourless
_exptl_crystal_density_diffrn 1.493
_exptl_crystal_description prism
_exptl_crystal_F_000 462
_exptl_crystal_size_max 0.10
_exptl_crystal_size_mid 0.10
_exptl_crystal_size_min 0.10
_refine_diff_density_max 0.520
_refine_diff_density_min -0.445
_refine_diff_density_rms 0.087
_refine_ls_extinction_coef 0.00050(5)
_refine_ls_extinction_expression Fc^*^=kFc[1+0.001xFc^2^\l^3^/sin(2\q)]^-1/4^
_refine_ls_extinction_method SHELXL
_refine_ls_goodness_of_fit_ref 1.076
_refine_ls_hydrogen_treatment constr
_refine_ls_matrix_type full
_refine_ls_number_parameters 93
_refine_ls_number_reflns 2139
_refine_ls_number_restraints 0
_refine_ls_restrained_S_all 1.076
_refine_ls_R_factor_all 0.0297
_refine_ls_R_factor_gt 0.0268
_refine_ls_shift/su_max 0.001
_refine_ls_shift/su_mean 0.000
_refine_ls_structure_factor_coef Fsqd
_refine_ls_weighting_details 'w=1/[\s^2^(Fo^2^)+(0.0195P)^2^+1.2358P] where P=(Fo^2^+2Fc^2^)/3'
_refine_ls_weighting_scheme calc
_refine_ls_wR_factor_gt 0.0601
_refine_ls_wR_factor_ref 0.0613
_reflns_Friedel_coverage 0.000
_reflns_number_gt 2001
_reflns_number_total 2139
_reflns_threshold_expression 'I > 2\s(I)'
_cod_data_source_file d3dt03452f2.cif
_cod_data_source_block iPrOH4MnBr2
_cod_depositor_comments 'Adding full bibliography for 7714794--7714796.cif.'
_cod_original_sg_symbol_H-M 'P 21/c'
_cod_database_code 7714795
_shelx_space_group_comment
;
The symmetry employed for this shelxl refinement is uniquely defined
by the following loop, which should always be used as a source of
symmetry information in preference to the above space-group names.
They are only intended as comments.
;
_shelx_estimated_absorpt_t_min 0.435
_shelx_estimated_absorpt_t_max 0.435
_shelxl_version_number 2013-4

loop_
_space_group_symop_operation_xyz
'x, y, z'
'-x, y+1/2, -z+1/2'
'-x, -y, -z'
'x, -y-1/2, z-1/2'

loop_
_atom_site_label
_atom_site_type_symbol
_atom_site_fract_x
_atom_site_fract_y
_atom_site_fract_z
_atom_site_U_iso_or_equiv
_atom_site_adp_type
_atom_site_occupancy
_atom_site_site_symmetry_order
_atom_site_calc_flag
_atom_site_refinement_flags_posn
_atom_site_refinement_flags_adp
_atom_site_refinement_flags_occupancy
_atom_site_disorder_assembly
_atom_site_disorder_group
Br1 Br 0.78190(4) 0.40542(2) 0.40142(2) 0.01851(10) Uani 1 1 d . . . . .
Mn1 Mn 0.5000 0.5000 0.5000 0.01187(12) Uani 1 2 d S . P . .
O1 O 0.2919(3) 0.32666(15) 0.49666(9) 0.0178(3) Uani 1 1 d . . . . .
H1O H 0.1404 0.3401 0.4791 0.027 Uiso 1 1 d R U . . .
O2 O 0.7384(3) 0.42453(17) 0.59990(9) 0.0192(3) Uani 1 1 d . . . . .
H2O H 0.8885 0.4484 0.6028 0.029 Uiso 1 1 d R U . . .
C1 C 0.3538(4) 0.1960(2) 0.48243(14) 0.0206(5) Uani 1 1 d . . . . .
H1 H 0.5272 0.1884 0.4928 0.025 Uiso 1 1 calc R U . . .
C2 C 0.2768(5) 0.1597(3) 0.39572(16) 0.0305(6) Uani 1 1 d . . . . .
H2A H 0.1067 0.1647 0.3846 0.046 Uiso 1 1 calc R U . . .
H2B H 0.3274 0.0728 0.3863 0.046 Uiso 1 1 calc R U . . .
H2C H 0.3465 0.2182 0.3601 0.046 Uiso 1 1 calc R U . . .
C3 C 0.2508(5) 0.1117(3) 0.54190(17) 0.0309(6) Uani 1 1 d . . . . .
H3A H 0.3090 0.1385 0.5969 0.046 Uiso 1 1 calc R U . . .
H3B H 0.2959 0.0234 0.5340 0.046 Uiso 1 1 calc R U . . .
H3C H 0.0806 0.1188 0.5333 0.046 Uiso 1 1 calc R U . . .
C4 C 0.6927(4) 0.3683(2) 0.67531(13) 0.0197(5) Uani 1 1 d . . . . .
H4 H 0.5237 0.3459 0.6704 0.024 Uiso 1 1 calc R U . . .
C5 C 0.7437(5) 0.4631(3) 0.74319(15) 0.0300(6) Uani 1 1 d . . . . .
H5A H 0.9085 0.4871 0.7486 0.045 Uiso 1 1 calc R U . . .
H5B H 0.7086 0.4247 0.7936 0.045 Uiso 1 1 calc R U . . .
H5C H 0.6470 0.5389 0.7313 0.045 Uiso 1 1 calc R U . . .
C6 C 0.8325(6) 0.2471(3) 0.68948(16) 0.0333(6) Uani 1 1 d . . . . .
H6A H 0.7970 0.1907 0.6430 0.050 Uiso 1 1 calc R U . . .
H6B H 0.7920 0.2048 0.7379 0.050 Uiso 1 1 calc R U . . .
H6C H 0.9991 0.2675 0.6967 0.050 Uiso 1 1 calc R U . . .

loop_
_atom_site_aniso_label
_atom_site_aniso_U_11
_atom_site_aniso_U_22
_atom_site_aniso_U_33
_atom_site_aniso_U_23
_atom_site_aniso_U_13
_atom_site_aniso_U_12
Br1 0.01549(13) 0.02490(15) 0.01547(13) -0.00444(9) 0.00320(8) 0.00158(9)
Mn1 0.0140(2) 0.0127(2) 0.0087(2) 0.00006(17) 0.00067(17) 0.00041(19)
O1 0.0180(8) 0.0114(8) 0.0237(8) -0.0014(6) 0.0008(6) 0.0005(6)
O2 0.0168(8) 0.0266(9) 0.0134(7) 0.0084(6) -0.0007(6) -0.0011(7)
C1 0.0195(11) 0.0162(11) 0.0257(11) -0.0040(9) 0.0008(9) 0.0030(9)
C2 0.0325(14) 0.0279(14) 0.0297(13) -0.0124(11) -0.0013(11) 0.0041(11)
C3 0.0359(15) 0.0191(13) 0.0386(15) 0.0047(11) 0.0081(12) -0.0025(11)
C4 0.0235(12) 0.0244(12) 0.0118(9) 0.0056(9) 0.0040(8) -0.0006(10)
C5 0.0335(15) 0.0370(15) 0.0185(11) -0.0048(11) -0.0007(10) 0.0026(12)
C6 0.0499(18) 0.0297(15) 0.0212(12) 0.0095(11) 0.0076(11) 0.0088(13)

loop_
_atom_type_symbol
_atom_type_description
_atom_type_scat_dispersion_real
_atom_type_scat_dispersion_imag
_atom_type_scat_source
C C 0.0181 0.0091 'International Tables Vol C Tables 4.2.6.8 and 6.1.1.4'
H H 0.0000 0.0000 'International Tables Vol C Tables 4.2.6.8 and 6.1.1.4'
Br Br -0.6763 1.2805 'International Tables Vol C Tables 4.2.6.8 and 6.1.1.4'
Mn Mn -0.5299 2.8052 'International Tables Vol C Tables 4.2.6.8 and 6.1.1.4'
O O 0.0492 0.0322 'International Tables Vol C Tables 4.2.6.8 and 6.1.1.4'

loop_
_geom_angle_atom_site_label_1
_geom_angle_atom_site_label_2
_geom_angle_atom_site_label_3
_geom_angle
_geom_angle_site_symmetry_1
_geom_angle_site_symmetry_3
_geom_angle_publ_flag
O2 Mn1 O2 180.00(7) 3_666 . ?
O2 Mn1 O1 89.55(6) 3_666 . ?
O2 Mn1 O1 90.45(6) . . ?
O2 Mn1 O1 90.45(6) 3_666 3_666 ?
O2 Mn1 O1 89.55(6) . 3_666 ?
O1 Mn1 O1 180.0 . 3_666 ?
O2 Mn1 Br1 87.79(4) 3_666 3_666 ?
O2 Mn1 Br1 92.21(4) . 3_666 ?
O1 Mn1 Br1 87.03(4) . 3_666 ?
O1 Mn1 Br1 92.97(4) 3_666 3_666 ?
O2 Mn1 Br1 92.21(4) 3_666 . ?
O2 Mn1 Br1 87.79(4) . . ?
O1 Mn1 Br1 92.97(4) . . ?
O1 Mn1 Br1 87.03(4) 3_666 . ?
Br1 Mn1 Br1 180.0 3_666 . ?
C1 O1 Mn1 130.58(14) . . ?
C1 O1 H1O 110.3 . . ?
Mn1 O1 H1O 112.8 . . ?
C4 O2 Mn1 130.52(14) . . ?
C4 O2 H2O 110.5 . . ?
Mn1 O2 H2O 116.8 . . ?
O1 C1 C3 108.8(2) . . ?
O1 C1 C2 110.4(2) . . ?
C3 C1 C2 113.1(2) . . ?
O1 C1 H1 108.1 . . ?
C3 C1 H1 108.1 . . ?
C2 C1 H1 108.1 . . ?
C1 C2 H2A 109.5 . . ?
C1 C2 H2B 109.5 . . ?
H2A C2 H2B 109.5 . . ?
C1 C2 H2C 109.5 . . ?
H2A C2 H2C 109.5 . . ?
H2B C2 H2C 109.5 . . ?
C1 C3 H3A 109.5 . . ?
C1 C3 H3B 109.5 . . ?
H3A C3 H3B 109.5 . . ?
C1 C3 H3C 109.5 . . ?
H3A C3 H3C 109.5 . . ?
H3B C3 H3C 109.5 . . ?
O2 C4 C5 110.2(2) . . ?
O2 C4 C6 109.1(2) . . ?
C5 C4 C6 112.9(2) . . ?
O2 C4 H4 108.2 . . ?
C5 C4 H4 108.2 . . ?
C6 C4 H4 108.2 . . ?
C4 C5 H5A 109.5 . . ?
C4 C5 H5B 109.5 . . ?
H5A C5 H5B 109.5 . . ?
C4 C5 H5C 109.5 . . ?
H5A C5 H5C 109.5 . . ?
H5B C5 H5C 109.5 . . ?
C4 C6 H6A 109.5 . . ?
C4 C6 H6B 109.5 . . ?
H6A C6 H6B 109.5 . . ?
C4 C6 H6C 109.5 . . ?
H6A C6 H6C 109.5 . . ?
H6B C6 H6C 109.5 . . ?

loop_
_geom_bond_atom_site_label_1
_geom_bond_atom_site_label_2
_geom_bond_distance
_geom_bond_site_symmetry_2
_geom_bond_publ_flag
Br1 Mn1 2.6597(2) . ?
Mn1 O2 2.1776(15) 3_666 ?
Mn1 O2 2.1776(15) . ?
Mn1 O1 2.1833(16) . ?
Mn1 O1 2.1833(16) 3_666 ?
Mn1 Br1 2.6597(2) 3_666 ?
O1 C1 1.449(3) . ?
O1 H1O 0.9000 . ?
O2 C4 1.449(3) . ?
O2 H2O 0.9000 . ?
C1 C3 1.512(4) . ?
C1 C2 1.512(3) . ?
C1 H1 1.0000 . ?
C2 H2A 0.9800 . ?
C2 H2B 0.9800 . ?
C2 H2C 0.9800 . ?
C3 H3A 0.9800 . ?
C3 H3B 0.9800 . ?
C3 H3C 0.9800 . ?
C4 C5 1.513(4) . ?
C4 C6 1.513(4) . ?
C4 H4 1.0000 . ?
C5 H5A 0.9800 . ?
C5 H5B 0.9800 . ?
C5 H5C 0.9800 . ?
C6 H6A 0.9800 . ?
C6 H6B 0.9800 . ?
C6 H6C 0.9800 . ?

loop_
_geom_hbond_atom_site_label_D
_geom_hbond_atom_site_label_H
_geom_hbond_atom_site_label_A
_geom_hbond_distance_DH
_geom_hbond_distance_HA
_geom_hbond_distance_DA
_geom_hbond_angle_DHA
_geom_hbond_site_symmetry_A
O1 H1O Br1 0.90 2.40 3.2773(16) 163.7 1_455
O2 H2O Br1 0.90 2.46 3.3066(17) 157.0 3_766

loop_
_geom_torsion_atom_site_label_1
_geom_torsion_atom_site_label_2
_geom_torsion_atom_site_label_3
_geom_torsion_atom_site_label_4
_geom_torsion
_geom_torsion_site_symmetry_1
_geom_torsion_site_symmetry_2
_geom_torsion_site_symmetry_3
_geom_torsion_site_symmetry_4
_geom_torsion_publ_flag
Mn1 O1 C1 C3 137.13(18) . . . . ?
Mn1 O1 C1 C2 -98.2(2) . . . . ?
Mn1 O2 C4 C5 -102.6(2) . . . . ?
Mn1 O2 C4 C6 132.9(2) . . . . ?
